data_4318127
loop_
_publ_author_name
'Maurizio Carano'
'Francesca Cicogna'
'Julien L. Houben'
'Giovanni Ingrosso'
'Fabio Marchetti'
'Lo\"ic Mottier'
'Francesco Paolucci'
'Calogero Pinzino'
'Sergio Roffia'

_publ_contact_author
;
         Giovanni Ingrosso
         Dipartimento di Chimica e Chimica Industriale
         Universita' di Pisa
         Via Risorgimento, 35
         56126 Pisa
         Italy
;
_publ_contact_author_email vanni@dcci.unipi.it
_publ_contact_author_fax '050 918410'
_publ_contact_author_phone '050 918225'
_publ_section_title
;
 Synthesis of Heteroleptic Anthryl-Substituted \b-Ketoenolates of
 Rhodium(III) and Iridium(III): Photophysical, Electrochemical, and EPR
 Study of the Fluorophore-Metal Interaction
;
_journal_name_full 'Inorganic Chemistry'
_journal_page_first 3396
_journal_page_last 3409
_journal_paper_doi 10.1021/ic010698x
_journal_volume 41
_journal_year 2002
_chemical_formula_sum 'C20 H18 O2'
_chemical_formula_weight 290.34
_chemical_name_systematic
;
  3-(9-Anthrylmethyl)pentane-1,3-dione
;
_space_group_IT_number 14
_symmetry_cell_setting monoclinic
_symmetry_space_group_name_Hall '-P 2ybc'
_symmetry_space_group_name_H-M 'P 1 21/c 1'
_atom_sites_solution_hydrogens geom
_atom_sites_solution_primary direct
_atom_sites_solution_secondary difmap
_audit_creation_method SHELXL-97
_cell_angle_alpha 90.00
_cell_angle_beta 107.840(10)
_cell_angle_gamma 90.00
_cell_formula_units_Z 4
_cell_length_a 17.931(4)
_cell_length_b 5.396(2)
_cell_length_c 17.239(3)
_cell_measurement_reflns_used 24
_cell_measurement_temperature 293(2)
_cell_measurement_theta_max 12.4
_cell_measurement_theta_min 2.5
_cell_volume 1587.8(7)
_computing_cell_refinement 'Siemens XSCANS'
_computing_data_collection 'Siemens XSCANS'
_computing_data_reduction 'Siemens SHELXTL'
_computing_molecular_graphics 'Siemens SHELXTL'
_computing_publication_material 'Siemens SHELXTL'
_computing_structure_refinement 'Siemens SHELXTL'
_computing_structure_solution 'Siemens SHELXTL'
_diffrn_ambient_temperature 293(2)
_diffrn_measured_fraction_theta_full 0.999
_diffrn_measured_fraction_theta_max 0.999
_diffrn_measurement_device 'Siemens P4'
_diffrn_measurement_method '2\q/\w scans'
_diffrn_radiation_monochromator graphite
_diffrn_radiation_source 'sealed tube'
_diffrn_radiation_type MoK\a
_diffrn_radiation_wavelength 0.71073
_diffrn_reflns_av_R_equivalents 0.0593
_diffrn_reflns_av_sigmaI/netI 0.1160
_diffrn_reflns_limit_h_max 17
_diffrn_reflns_limit_h_min -18
_diffrn_reflns_limit_k_max 5
_diffrn_reflns_limit_k_min -1
_diffrn_reflns_limit_l_max 17
_diffrn_reflns_limit_l_min -1
_diffrn_reflns_number 2426
_diffrn_reflns_theta_full 20.99
_diffrn_reflns_theta_max 20.99
_diffrn_reflns_theta_min 2.39
_diffrn_standards_interval_count 97
_diffrn_standards_number 3
_exptl_absorpt_coefficient_mu 0.077
_exptl_crystal_colour 'Pale yellow'
_exptl_crystal_density_diffrn 1.215
_exptl_crystal_density_method 'not measured'
_exptl_crystal_description 'plate fragment of a blade shaped stick'
_exptl_crystal_F_000 616
_exptl_crystal_size_max 0.50
_exptl_crystal_size_mid 0.29
_exptl_crystal_size_min 0.06
_refine_diff_density_max 0.210
_refine_diff_density_min -0.163
_refine_diff_density_rms 0.040
_refine_ls_extinction_method none
_refine_ls_goodness_of_fit_ref 0.948
_refine_ls_hydrogen_treatment mixed
_refine_ls_matrix_type full
_refine_ls_number_parameters 199
_refine_ls_number_reflns 1713
_refine_ls_number_restraints 0
_refine_ls_restrained_S_all 0.948
_refine_ls_R_factor_all 0.1820
_refine_ls_R_factor_gt 0.0715
_refine_ls_shift/su_max 0.044
_refine_ls_shift/su_mean 0.009
_refine_ls_structure_factor_coef Fsqd
_refine_ls_weighting_details 'calc w=1/[\s^2^(Fo^2^)+(0.0864P)^2^+0.0000P] where P=(Fo^2^+2Fc^2^)/3'
_refine_ls_weighting_scheme calc
_refine_ls_wR_factor_gt 0.1488
_refine_ls_wR_factor_ref 0.1998
_reflns_number_gt 729
_reflns_number_total 1713
_reflns_threshold_expression >2sigma(I)
_cod_data_source_file ic010698x_1.cif
_cod_data_source_block ant
_cod_depositor_comments
;
The following automatic conversions were performed:

'_symmetry_cell_setting' value 'Monoclinic' changed to 'monoclinic'
according to the built-in table from CIF Core dictionary named
'cif_core.dic' version 2.4.1 from 2010-06-29.

Automatic conversion script
Id: cif_fix_values 1646 2011-03-28 12:23:43Z adriana 

The following automatic conversions were performed:
data name '_publ_contact_autor' replaced with '_publ_contact_author'
as specified in the replacement file
'/home/antanas/src/cod-tools/trunk/data/replacement-values/replacement_tags.lst'.

Automatic conversion script
Id: cif_correct_tags 4998 2017-03-02 13:24:31Z antanas 
;
_cod_original_sg_symbol_H-M 'P 1 21/c 1 '
_cod_database_code 4318127

loop_
_symmetry_equiv_pos_as_xyz
'x, y, z'
'-x, y+1/2, -z+1/2'
'-x, -y, -z'
'x, -y-1/2, z-1/2'

loop_
_atom_site_label
_atom_site_type_symbol
_atom_site_fract_x
_atom_site_fract_y
_atom_site_fract_z
_atom_site_U_iso_or_equiv
_atom_site_adp_type
_atom_site_occupancy
_atom_site_symmetry_multiplicity
_atom_site_calc_flag
_atom_site_refinement_flags
_atom_site_disorder_assembly
_atom_site_disorder_group
C1 C 0.3530(5) 0.5064(17) 0.4644(5) 0.128(4) Uani 1 1 d . . .
H1A H 0.3577 0.5119 0.4105 0.167 Uiso 1 1 calc R . .
H1B H 0.3011 0.4536 0.4617 0.167 Uiso 1 1 calc R . .
H1C H 0.3906 0.3919 0.4971 0.167 Uiso 1 1 calc R . .
C2 C 0.3674(4) 0.7521(17) 0.5008(5) 0.063(2) Uani 1 1 d . . .
O1 O 0.3791(4) 0.9259(12) 0.4641(3) 0.104(2) Uani 1 1 d . . .
C3 C 0.3630(4) 0.7845(13) 0.5880(4) 0.050(2) Uani 1 1 d . . .
H3 H 0.3701 0.6225 0.6150 0.066 Uiso 1 1 calc R . .
C4 C 0.4301(5) 0.9519(19) 0.6324(5) 0.064(2) Uani 1 1 d . . .
O2 O 0.4184(3) 1.1648(14) 0.6498(4) 0.105(2) Uani 1 1 d . . .
C5 C 0.5112(4) 0.8510(17) 0.6526(5) 0.109(3) Uani 1 1 d . . .
H5A H 0.5481 0.9756 0.6802 0.141 Uiso 1 1 calc R . .
H5B H 0.5218 0.8033 0.6034 0.141 Uiso 1 1 calc R . .
H5C H 0.5161 0.7089 0.6874 0.141 Uiso 1 1 calc R . .
C6 C 0.2832(3) 0.8906(12) 0.5866(4) 0.054(2) Uani 1 1 d . . .
H6A H 0.2879 0.9629 0.6394 0.070 Uiso 1 1 calc R . .
H6B H 0.2690 1.0220 0.5464 0.070 Uiso 1 1 calc R . .
C7 C 0.2187(4) 0.6998(14) 0.5671(5) 0.053(2) Uani 1 1 d . . .
C8 C 0.2128(4) 0.5333(15) 0.6284(4) 0.053(2) Uani 1 1 d . . .
C9 C 0.2663(4) 0.5412(16) 0.7101(4) 0.066(2) Uani 1 1 d . . .
H9 H 0.3059 0.6598 0.7236 0.086 Uiso 1 1 calc R . .
C10 C 0.2598(5) 0.378(2) 0.7675(5) 0.078(3) Uani 1 1 d . . .
H10 H 0.2949 0.3872 0.8199 0.102 Uiso 1 1 calc R . .
C11 C 0.2016(6) 0.1953(18) 0.7496(5) 0.080(3) Uani 1 1 d . . .
H11 H 0.1985 0.0842 0.7898 0.104 Uiso 1 1 calc R . .
C12 C 0.1497(4) 0.1806(16) 0.6736(5) 0.074(3) Uani 1 1 d . . .
H12 H 0.1111 0.0591 0.6625 0.096 Uiso 1 1 calc R . .
C13 C 0.1529(4) 0.3478(15) 0.6101(5) 0.058(2) Uani 1 1 d . . .
C14 C 0.1001(4) 0.3296(15) 0.5317(5) 0.069(2) Uani 1 1 d . . .
H14 H 0.0621 0.2062 0.5199 0.090 Uiso 1 1 calc R . .
C15 C 0.1041(4) 0.4951(15) 0.4710(5) 0.060(2) Uani 1 1 d . . .
C16 C 0.0492(4) 0.4785(17) 0.3906(5) 0.073(3) Uani 1 1 d . . .
H16 H 0.0099 0.3593 0.3793 0.094 Uiso 1 1 calc R . .
C17 C 0.0542(5) 0.6337(18) 0.3316(5) 0.079(3) Uani 1 1 d . . .
H17 H 0.0196 0.6174 0.2792 0.103 Uiso 1 1 calc R . .
C18 C 0.1113(5) 0.8200(17) 0.3485(5) 0.076(3) Uani 1 1 d . . .
H18 H 0.1123 0.9310 0.3076 0.099 Uiso 1 1 calc R . .
C19 C 0.1648(4) 0.8425(15) 0.4227(5) 0.065(2) Uani 1 1 d . . .
H19 H 0.2032 0.9641 0.4313 0.085 Uiso 1 1 calc R . .
C20 C 0.1634(4) 0.6827(15) 0.4881(4) 0.053(2) Uani 1 1 d . . .

loop_
_atom_site_aniso_label
_atom_site_aniso_U_11
_atom_site_aniso_U_22
_atom_site_aniso_U_33
_atom_site_aniso_U_23
_atom_site_aniso_U_13
_atom_site_aniso_U_12
C1 0.193(10) 0.104(9) 0.103(8) -0.025(7) 0.067(8) 0.005(8)
C2 0.062(5) 0.058(6) 0.072(6) -0.012(6) 0.027(4) -0.001(5)
O1 0.163(6) 0.092(5) 0.075(4) -0.001(4) 0.061(4) -0.023(5)
C3 0.052(4) 0.056(5) 0.051(5) -0.003(4) 0.027(4) -0.005(4)
C4 0.061(5) 0.084(7) 0.046(5) 0.001(6) 0.015(4) -0.008(6)
O2 0.082(4) 0.110(5) 0.109(5) -0.030(5) 0.010(4) -0.014(4)
C5 0.056(5) 0.170(10) 0.092(6) 0.023(7) 0.012(5) 0.009(6)
C6 0.058(4) 0.052(5) 0.058(5) -0.004(4) 0.027(4) 0.002(4)
C7 0.042(4) 0.053(6) 0.069(5) 0.002(5) 0.025(4) 0.004(4)
C8 0.042(4) 0.065(6) 0.059(5) -0.005(5) 0.028(4) -0.001(5)
C9 0.055(5) 0.089(7) 0.056(5) -0.006(5) 0.020(5) 0.004(5)
C10 0.073(6) 0.114(8) 0.052(6) 0.010(6) 0.024(5) 0.011(6)
C11 0.089(6) 0.090(8) 0.073(7) 0.008(6) 0.043(6) 0.003(6)
C12 0.066(5) 0.092(7) 0.077(6) -0.007(6) 0.042(6) -0.013(5)
C13 0.051(5) 0.071(6) 0.064(6) 0.000(5) 0.035(4) -0.002(5)
C14 0.054(5) 0.078(7) 0.076(6) -0.002(6) 0.023(5) -0.004(5)
C15 0.040(4) 0.072(7) 0.073(7) -0.008(5) 0.023(5) -0.001(5)
C16 0.047(5) 0.099(8) 0.069(6) -0.013(6) 0.013(5) -0.006(5)
C17 0.059(6) 0.114(8) 0.060(6) 0.002(6) 0.011(5) 0.003(6)
C18 0.054(5) 0.102(8) 0.074(7) 0.025(6) 0.023(5) 0.010(6)
C19 0.049(4) 0.075(6) 0.064(6) 0.006(5) 0.006(5) 0.004(4)
C20 0.040(5) 0.066(6) 0.054(5) -0.001(5) 0.019(4) 0.003(5)

loop_
_atom_type_symbol
_atom_type_description
_atom_type_scat_dispersion_real
_atom_type_scat_dispersion_imag
_atom_type_scat_source
C C 0.0033 0.0016 'International Tables Vol C Tables 4.2.6.8 and 6.1.1.4'
H H 0.0000 0.0000 'International Tables Vol C Tables 4.2.6.8 and 6.1.1.4'
O O 0.0106 0.0060 'International Tables Vol C Tables 4.2.6.8 and 6.1.1.4'

loop_
_geom_angle_atom_site_label_1
_geom_angle_atom_site_label_2
_geom_angle_atom_site_label_3
_geom_angle
_geom_angle_site_symmetry_1
_geom_angle_site_symmetry_3
_geom_angle_publ_flag
O1 C2 C1 121.8(8) . . ?
O1 C2 C3 120.2(8) . . ?
C1 C2 C3 118.0(8) . . ?
C4 C3 C6 112.2(6) . . ?
C4 C3 C2 107.0(6) . . ?
C6 C3 C2 110.8(6) . . ?
O2 C4 C5 121.0(9) . . ?
O2 C4 C3 121.0(8) . . ?
C5 C4 C3 117.9(8) . . ?
C7 C6 C3 113.4(5) . . ?
C8 C7 C20 118.9(7) . . ?
C8 C7 C6 119.7(7) . . ?
C20 C7 C6 121.4(7) . . ?
C7 C8 C13 120.2(7) . . ?
C7 C8 C9 122.0(7) . . ?
C13 C8 C9 117.8(7) . . ?
C10 C9 C8 120.9(8) . . ?
C9 C10 C11 121.4(8) . . ?
C12 C11 C10 119.9(8) . . ?
C11 C12 C13 121.6(8) . . ?
C14 C13 C8 120.2(8) . . ?
C14 C13 C12 121.4(8) . . ?
C8 C13 C12 118.4(8) . . ?
C13 C14 C15 120.5(8) . . ?
C14 C15 C20 120.2(7) . . ?
C14 C15 C16 120.5(8) . . ?
C20 C15 C16 119.3(8) . . ?
C17 C16 C15 120.5(8) . . ?
C16 C17 C18 120.4(8) . . ?
C19 C18 C17 121.6(8) . . ?
C18 C19 C20 121.0(7) . . ?
C7 C20 C19 122.8(7) . . ?
C7 C20 C15 120.0(7) . . ?
C19 C20 C15 117.1(7) . . ?

loop_
_geom_bond_atom_site_label_1
_geom_bond_atom_site_label_2
_geom_bond_distance
_geom_bond_site_symmetry_2
_geom_bond_publ_flag
C1 C2 1.456(10) . ?
C2 O1 1.186(8) . ?
C2 C3 1.538(9) . ?
C3 C4 1.512(9) . ?
C3 C6 1.534(7) . ?
C4 O2 1.222(9) . ?
C4 C5 1.491(10) . ?
C6 C7 1.508(8) . ?
C7 C8 1.415(8) . ?
C7 C20 1.422(9) . ?
C8 C13 1.430(9) . ?
C8 C9 1.441(8) . ?
C9 C10 1.358(9) . ?
C10 C11 1.399(10) . ?
C11 C12 1.358(9) . ?
C12 C13 1.433(10) . ?
C13 C14 1.396(9) . ?
C14 C15 1.395(9) . ?
C15 C20 1.431(9) . ?
C15 C16 1.436(9) . ?
C16 C17 1.341(9) . ?
C17 C18 1.400(10) . ?
C18 C19 1.348(9) . ?
C19 C20 1.427(9) . ?

loop_
_cod_related_entry_id
_cod_related_entry_database
_cod_related_entry_code
1 ChemSpider 25936529
